data_7046973
loop_
_publ_author_name
'Daneshmand, Pargol'
'Pinon, Leena'
'Schaper, Frank'

_publ_section_title
;
 Dinuclear iminophenoxide copper complexes in rac-lactide polymerisation.
;
_journal_issue 30
_journal_name_full 'Dalton transactions (Cambridge, England : 2003)'
_journal_page_first 10147
_journal_page_last 10161
_journal_paper_doi 10.1039/c8dt02140f
_journal_volume 47
_journal_year 2018
_chemical_formula_moiety 'C22 H30 Cu2 N2 O6'
_chemical_formula_sum 'C22 H30 Cu2 N2 O6'
_chemical_formula_weight 545.56
_space_group_crystal_system monoclinic
_space_group_IT_number 15
_space_group_name_Hall '-C 2yc'
_space_group_name_H-M_alt 'C 1 2/c 1'
_symmetry_space_group_name_Hall '-C 2yc'
_symmetry_space_group_name_H-M 'C 1 2/c 1'
_atom_sites_solution_hydrogens geom
_atom_sites_solution_primary dual
_atom_sites_solution_secondary difmap
_audit_creation_date 2017-11-30
_audit_creation_method
;
Olex2 1.2
(compiled 2017.08.10 svn.r3458 for OlexSys, GUI svn.r5381)
;
_audit_update_record
;
2018-05-24 deposited with the CCDC.
2018-07-05 downloaded from the CCDC.
;
_cell_angle_alpha 90
_cell_angle_beta 97.71
_cell_angle_gamma 90
_cell_formula_units_Z 4
_cell_length_a 20.7678(3)
_cell_length_b 6.11830(10)
_cell_length_c 18.9079(3)
_cell_measurement_reflns_used 9138
_cell_measurement_temperature 100
_cell_measurement_theta_max 71.85
_cell_measurement_theta_min 8.62
_cell_volume 2380.79(6)
_computing_cell_refinement 'SAINT v8.34A (Bruker, 2013)'
_computing_data_collection 'APEX 2 (2013) Bruker AXS Inc., Madison, WI 53719-1173.'
_computing_data_reduction 'SAINT v8.34A (Bruker, 2013)'
_computing_molecular_graphics 'Olex2 (Dolomanov et al., 2009)'
_computing_publication_material 'Olex2 (Dolomanov et al., 2009)'
_computing_structure_refinement 'XL (Sheldrick, 2008)'
_computing_structure_solution 'ShelXT (Sheldrick, 2015)'
_diffrn_ambient_temperature 100
_diffrn_detector_area_resol_mean 8.3
_diffrn_measured_fraction_theta_full 0.981
_diffrn_measured_fraction_theta_max 0.980
_diffrn_measurement_device_type 'Bruker APEX-II CCD'
_diffrn_measurement_method '\f and \w scans'
_diffrn_radiation_type CuK\a
_diffrn_radiation_wavelength 1.54178
_diffrn_reflns_av_R_equivalents 0.0218
_diffrn_reflns_av_unetI/netI 0.0103
_diffrn_reflns_Laue_measured_fraction_full 0.981
_diffrn_reflns_Laue_measured_fraction_max 0.980
_diffrn_reflns_limit_h_max 25
_diffrn_reflns_limit_h_min -25
_diffrn_reflns_limit_k_max 7
_diffrn_reflns_limit_k_min -6
_diffrn_reflns_limit_l_max 23
_diffrn_reflns_limit_l_min -23
_diffrn_reflns_number 22853
_diffrn_reflns_point_group_measured_fraction_full 0.981
_diffrn_reflns_point_group_measured_fraction_max 0.980
_diffrn_reflns_theta_full 67.679
_diffrn_reflns_theta_max 71.882
_diffrn_reflns_theta_min 8.617
_diffrn_source 'Microfocus Source'
_diffrn_standards_number 0
_exptl_absorpt_coefficient_mu 2.538
_exptl_absorpt_correction_T_max 0.7535
_exptl_absorpt_correction_T_min 0.6403
_exptl_absorpt_correction_type multi-scan
_exptl_absorpt_process_details
'SADABS-2014/2 (Bruker,2014/2) was used for absorption correction. wR2(int) was 0.0950 before and 0.0315 after correction. The Ratio of minimum to maximum transmission is 0.8498. The \l/2 correction factor is 0.00150.'
_exptl_crystal_colour green
_exptl_crystal_density_diffrn 1.522
_exptl_crystal_description block
_exptl_crystal_F_000 1128
_exptl_crystal_size_max 0.14
_exptl_crystal_size_mid 0.1
_exptl_crystal_size_min 0.08
_refine_diff_density_max 0.339
_refine_diff_density_min -0.292
_refine_diff_density_rms 0.053
_refine_ls_extinction_method none
_refine_ls_goodness_of_fit_ref 1.061
_refine_ls_hydrogen_treatment mixed
_refine_ls_matrix_type full
_refine_ls_number_parameters 151
_refine_ls_number_reflns 2304
_refine_ls_number_restraints 138
_refine_ls_restrained_S_all 1.071
_refine_ls_R_factor_all 0.0227
_refine_ls_R_factor_gt 0.0227
_refine_ls_shift/su_max 0.001
_refine_ls_shift/su_mean 0.000
_refine_ls_structure_factor_coef Fsqd
_refine_ls_weighting_details 'w=1/[\s^2^(Fo^2^)+(0.0342P)^2^+3.5763P] where P=(Fo^2^+2Fc^2^)/3'
_refine_ls_weighting_scheme calc
_refine_ls_wR_factor_gt 0.0626
_refine_ls_wR_factor_ref 0.0626
_reflns_Friedel_coverage 0.000
_reflns_number_gt 2303
_reflns_number_total 2304
_reflns_threshold_expression 'I > 2\s(I)'
_cod_data_source_file c8dt02140f2.cif
_cod_data_source_block comp_16a
_cod_depositor_comments 'Adding full bibliography for 7046963--7046983.cif.'
_cod_original_cell_volume 2380.76(6)
_cod_database_code 7046973
_shelxl_version_number 2014-3
_shelx_space_group_comment
;
The symmetry employed for this shelxl refinement is uniquely defined
by the following loop, which should always be used as a source of
symmetry information in preference to the above space-group names.
They are only intended as comments.
;
_shelx_estimated_absorpt_t_max 0.823
_shelx_estimated_absorpt_t_min 0.718
_olex2_refinement_description
;
1. Fixed Uiso
 At 1.2 times of:
  All C(H) groups, All C(H,H) groups
 At 1.5 times of:
  All C(H,H,H) groups
2. Rigid body (RIGU) restrains
 All non-hydrogen atoms
 with sigma for 1-2 distances of 0.001 and sigma for 1-3 distances of 0.001
3.a Secondary CH2 refined with riding coordinates:
 C8(H8A,H8B), C9(H9A,H9B)
3.b Aromatic/amide H refined with riding coordinates:
 C3(H3), C4(H4), C5(H5), C6(H6)
3.c Idealised Me refined as rotating group:
 C10(H10A,H10B,H10C), C11(H11A,H11B,H11C)
;
_olex2_submission_special_instructions 'No special instructions were received'

loop_
_space_group_symop_operation_xyz
'x, y, z'
'-x, y, -z+1/2'
'x+1/2, y+1/2, z'
'-x+1/2, y+1/2, -z+1/2'
'-x, -y, -z'
'x, -y, z-1/2'
'-x+1/2, -y+1/2, -z'
'x+1/2, -y+1/2, z-1/2'

loop_
_atom_site_label
_atom_site_type_symbol
_atom_site_fract_x
_atom_site_fract_y
_atom_site_fract_z
_atom_site_U_iso_or_equiv
_atom_site_adp_type
_atom_site_occupancy
_atom_site_site_symmetry_order
_atom_site_calc_flag
_atom_site_refinement_flags_posn
_atom_site_refinement_flags_adp
_atom_site_disorder_assembly
_atom_site_disorder_group
Cu1 Cu 0.49690(2) 0.64841(3) 0.56324(2) 0.01004(9) Uani 1 1 d . U A 2
O2 O 0.43197(5) 0.81027(16) 0.60342(5) 0.0138(2) Uani 1 1 d . U A 2
O3 O 0.55830(4) 0.51754(17) 0.50882(5) 0.0151(2) Uani 1 1 d . U A 2
N1 N 0.57525(6) 0.82051(18) 0.60970(6) 0.0118(2) Uani 1 1 d . U A 2
C2 C 0.38366(7) 0.5144(2) 0.66300(7) 0.0131(3) Uani 1 1 d . U A 2
C3 C 0.32827(7) 0.4418(2) 0.69203(8) 0.0173(3) Uani 1 1 d . U A 2
H3 H 0.3293 0.3050 0.7136 0.021 Uiso 1 1 calc R . A 2
C4 C 0.27303(7) 0.5660(3) 0.68949(8) 0.0209(3) Uani 1 1 d . U A 2
H4 H 0.2372 0.5155 0.7093 0.025 Uiso 1 1 calc R . A 2
C5 C 0.27201(7) 0.7718(3) 0.65609(8) 0.0209(3) Uani 1 1 d . U A 2
H5 H 0.2348 0.8576 0.6535 0.025 Uiso 1 1 calc R . A 2
C6 C 0.32495(7) 0.8482(2) 0.62731(8) 0.0173(3) Uani 1 1 d . U A 2
H6 H 0.3226 0.9849 0.6056 0.021 Uiso 1 1 calc R . A 2
C7 C 0.38327(6) 0.7251(2) 0.62969(7) 0.0120(3) Uani 1 1 d . U A 2
C8 C 0.62303(7) 0.5854(2) 0.52498(8) 0.0148(3) Uani 1 1 d . U A 2
H8A H 0.6328 0.6980 0.4919 0.018 Uiso 1 1 calc R . A 2
H8B H 0.6523 0.4632 0.5217 0.018 Uiso 1 1 calc R . A 2
C9 C 0.63078(7) 0.6744(2) 0.60088(8) 0.0160(3) Uani 1 1 d . U A 2
H9A H 0.6322 0.5544 0.6346 0.019 Uiso 1 1 calc R . A 2
H9B H 0.6712 0.7551 0.6105 0.019 Uiso 1 1 calc R . A 2
C10 C 0.57965(7) 1.0286(2) 0.57076(8) 0.0181(3) Uani 1 1 d . U A 2
H10A H 0.5803 0.9987 0.5210 0.027 Uiso 1 1 calc GR . A 2
H10B H 0.6188 1.1039 0.5897 0.027 Uiso 1 1 calc GR . A 2
H10C H 0.5427 1.1182 0.5763 0.027 Uiso 1 1 calc GR . A 2
C11 C 0.57305(7) 0.8675(2) 0.68578(8) 0.0172(3) Uani 1 1 d . U A 2
H11A H 0.5367 0.9610 0.6904 0.026 Uiso 1 1 calc GR . A 2
H11B H 0.6125 0.9390 0.7056 0.026 Uiso 1 1 calc GR . A 2
H11C H 0.5685 0.7332 0.7109 0.026 Uiso 1 1 calc GR . A 2
C1 C 0.43965(7) 0.3702(2) 0.67260(8) 0.0153(3) Uani 1 1 d . U . .
O1 O 0.49333(5) 0.40172(17) 0.65442(6) 0.0167(2) Uani 1 1 d . U . .
H1 H 0.4318(9) 0.232(4) 0.6954(11) 0.024(5) Uiso 1 1 d . . . .

loop_
_atom_site_aniso_label
_atom_site_aniso_U_11
_atom_site_aniso_U_22
_atom_site_aniso_U_33
_atom_site_aniso_U_23
_atom_site_aniso_U_13
_atom_site_aniso_U_12
Cu1 0.01059(13) 0.00950(13) 0.01015(13) -0.00139(7) 0.00180(8) 0.00046(7)
O2 0.0160(4) 0.0107(4) 0.0154(5) -0.0002(4) 0.0044(4) 0.0020(4)
O3 0.0111(4) 0.0179(5) 0.0165(5) -0.0071(4) 0.0030(3) -0.0020(4)
N1 0.0139(5) 0.0102(5) 0.0107(5) -0.0002(4) -0.0003(4) 0.0011(4)
C2 0.0149(6) 0.0133(6) 0.0110(6) -0.0025(5) 0.0012(4) 0.0001(5)
C3 0.0187(6) 0.0180(7) 0.0157(6) -0.0019(5) 0.0033(5) -0.0035(5)
C4 0.0146(6) 0.0271(7) 0.0215(7) -0.0032(6) 0.0047(5) -0.0029(5)
C5 0.0139(6) 0.0265(7) 0.0221(7) -0.0032(6) 0.0017(5) 0.0043(5)
C6 0.0172(6) 0.0174(7) 0.0171(7) -0.0014(5) 0.0011(5) 0.0047(5)
C7 0.0140(5) 0.0126(6) 0.0090(6) -0.0037(5) 0.0003(4) 0.0003(4)
C8 0.0109(6) 0.0155(6) 0.0179(6) -0.0038(5) 0.0019(5) -0.0006(5)
C9 0.0135(6) 0.0163(6) 0.0172(7) -0.0030(5) -0.0016(5) 0.0030(5)
C10 0.0228(7) 0.0116(6) 0.0197(7) 0.0022(5) 0.0021(5) -0.0015(5)
C11 0.0198(7) 0.0192(7) 0.0119(6) -0.0030(5) -0.0008(5) 0.0015(5)
C1 0.0202(6) 0.0123(6) 0.0136(6) 0.0014(5) 0.0035(5) 0.0010(5)
O1 0.0170(5) 0.0152(5) 0.0185(5) 0.0035(4) 0.0049(4) 0.0044(4)

loop_
_atom_type_symbol
_atom_type_description
_atom_type_scat_dispersion_real
_atom_type_scat_dispersion_imag
_atom_type_scat_source
C C 0.0181 0.0091 'International Tables Vol C Tables 4.2.6.8 and 6.1.1.4'
H H 0.0000 0.0000 'International Tables Vol C Tables 4.2.6.8 and 6.1.1.4'
Cu Cu -1.9646 0.5888 'International Tables Vol C Tables 4.2.6.8 and 6.1.1.4'
N N 0.0311 0.0180 'International Tables Vol C Tables 4.2.6.8 and 6.1.1.4'
O O 0.0492 0.0322 'International Tables Vol C Tables 4.2.6.8 and 6.1.1.4'

loop_
_geom_angle_atom_site_label_1
_geom_angle_atom_site_label_2
_geom_angle_atom_site_label_3
_geom_angle
_geom_angle_site_symmetry_1
_geom_angle_site_symmetry_3
O2 Cu1 Cu1 137.22(3) . 5_666
O2 Cu1 O3 170.13(4) . .
O2 Cu1 O3 99.67(4) . 5_666
O2 Cu1 N1 97.25(4) . .
O2 Cu1 O1 86.94(4) . .
O3 Cu1 Cu1 38.91(3) . 5_666
O3 Cu1 Cu1 38.26(3) 5_666 5_666
O3 Cu1 O3 77.17(4) . 5_666
O3 Cu1 N1 84.09(4) . .
O3 Cu1 N1 159.09(4) 5_666 .
O3 Cu1 O1 102.64(4) . .
O3 Cu1 O1 96.16(4) 5_666 .
N1 Cu1 Cu1 122.43(3) . 5_666
N1 Cu1 O1 96.91(4) . .
O1 Cu1 Cu1 102.01(3) . 5_666
C7 O2 Cu1 124.98(9) . .
Cu1 O3 Cu1 102.83(4) . 5_666
C8 O3 Cu1 116.56(8) . .
C8 O3 Cu1 139.95(8) . 5_666
C9 N1 Cu1 103.17(8) . .
C10 N1 Cu1 109.24(9) . .
C10 N1 C9 111.16(11) . .
C11 N1 Cu1 113.23(9) . .
C11 N1 C9 110.68(11) . .
C11 N1 C10 109.26(11) . .
C3 C2 C7 119.80(13) . .
C3 C2 C1 116.19(13) . .
C7 C2 C1 123.93(13) . .
C2 C3 H3 118.9 . .
C4 C3 C2 122.25(14) . .
C4 C3 H3 118.9 . .
C3 C4 H4 120.9 . .
C3 C4 C5 118.26(14) . .
C5 C4 H4 120.9 . .
C4 C5 H5 119.4 . .
C6 C5 C4 121.20(14) . .
C6 C5 H5 119.4 . .
C5 C6 H6 119.0 . .
C5 C6 C7 122.08(14) . .
C7 C6 H6 119.0 . .
O2 C7 C2 124.86(12) . .
O2 C7 C6 118.72(13) . .
C6 C7 C2 116.41(12) . .
O3 C8 H8A 110.4 . .
O3 C8 H8B 110.4 . .
O3 C8 C9 106.75(11) . .
H8A C8 H8B 108.6 . .
C9 C8 H8A 110.4 . .
C9 C8 H8B 110.4 . .
N1 C9 C8 109.60(11) . .
N1 C9 H9A 109.8 . .
N1 C9 H9B 109.8 . .
C8 C9 H9A 109.8 . .
C8 C9 H9B 109.8 . .
H9A C9 H9B 108.2 . .
N1 C10 H10A 109.5 . .
N1 C10 H10B 109.5 . .
N1 C10 H10C 109.5 . .
H10A C10 H10B 109.5 . .
H10A C10 H10C 109.5 . .
H10B C10 H10C 109.5 . .
N1 C11 H11A 109.5 . .
N1 C11 H11B 109.5 . .
N1 C11 H11C 109.5 . .
H11A C11 H11B 109.5 . .
H11A C11 H11C 109.5 . .
H11B C11 H11C 109.5 . .
C2 C1 H1 113.9(11) . .
O1 C1 C2 127.84(13) . .
O1 C1 H1 118.3(11) . .
C1 O1 Cu1 115.82(9) . .

loop_
_geom_bond_atom_site_label_1
_geom_bond_atom_site_label_2
_geom_bond_distance
_geom_bond_site_symmetry_2
Cu1 Cu1 3.0194(4) 5_666
Cu1 O2 1.9109(10) .
Cu1 O3 1.9449(10) 5_666
Cu1 O3 1.9178(9) .
Cu1 N1 2.0358(12) .
Cu1 O1 2.3000(11) .
O2 C7 1.2947(17) .
O3 Cu1 1.9448(10) 5_666
O3 C8 1.4009(16) .
N1 C9 1.4860(17) .
N1 C10 1.4796(18) .
N1 C11 1.4738(18) .
C2 C3 1.411(2) .
C2 C7 1.434(2) .
C2 C1 1.451(2) .
C3 H3 0.9300 .
C3 C4 1.372(2) .
C4 H4 0.9300 .
C4 C5 1.408(2) .
C5 H5 0.9300 .
C5 C6 1.373(2) .
C6 H6 0.9300 .
C6 C7 1.4219(19) .
C8 H8A 0.9700 .
C8 H8B 0.9700 .
C8 C9 1.523(2) .
C9 H9A 0.9700 .
C9 H9B 0.9700 .
C10 H10A 0.9600 .
C10 H10B 0.9600 .
C10 H10C 0.9600 .
C11 H11A 0.9600 .
C11 H11B 0.9600 .
C11 H11C 0.9600 .
C1 O1 1.2251(19) .
C1 H1 0.97(2) .

loop_
_geom_torsion_atom_site_label_1
_geom_torsion_atom_site_label_2
_geom_torsion_atom_site_label_3
_geom_torsion_atom_site_label_4
_geom_torsion
_geom_torsion_site_symmetry_1
Cu1 O2 C7 C2 30.11(18) .
Cu1 O2 C7 C6 -151.26(10) .
Cu1 O3 C8 C9 -168.60(11) 5_666
Cu1 O3 C8 C9 22.74(14) .
Cu1 N1 C9 C8 45.30(12) .
O3 C8 C9 N1 -45.65(15) .
C2 C3 C4 C5 0.6(2) .
C2 C1 O1 Cu1 -23.13(19) .
C3 C2 C7 O2 177.75(13) .
C3 C2 C7 C6 -0.91(19) .
C3 C2 C1 O1 -177.24(14) .
C3 C4 C5 C6 -0.6(2) .
C4 C5 C6 C7 -0.1(2) .
C5 C6 C7 O2 -177.88(13) .
C5 C6 C7 C2 0.9(2) .
C7 C2 C3 C4 0.2(2) .
C7 C2 C1 O1 -0.5(2) .
C10 N1 C9 C8 -71.66(14) .
C11 N1 C9 C8 166.72(12) .
C1 C2 C3 C4 177.14(14) .
C1 C2 C7 O2 1.1(2) .
C1 C2 C7 C6 -177.57(13) .
